data_4118054
loop_
_publ_author_name
'Cheng Zhang'
'Xin-Hu Hu'
'Ya-Hui Wang'
'Zhuo Zheng'
'Jie Xu'
'Xiang-Ping Hu'

_publ_section_title
;
 Highly Diastereo- and Enantioselective Cu-Catalyzed [3 + 3] Cycloaddition
 of Propargyl Esters with Cyclic Enamines toward Chiral Bicyclo[n.3.1]
 Frameworks
;
_journal_name_full 'Journal of the American Chemical Society'
_journal_page_first 9585
_journal_page_last 9588
_journal_paper_doi 10.1021/ja303129s
_journal_volume 134
_journal_year 2012
_chemical_absolute_configuration R
_chemical_formula_sum 'C31 H29 Cl3 Cu Fe N2 P'
_chemical_formula_weight 686.27
_chemical_name_systematic
; 
 ? 
;
_space_group_IT_number 4
_symmetry_cell_setting monoclinic
_symmetry_space_group_name_Hall 'P 2yb'
_symmetry_space_group_name_H-M 'P 1 21 1'
_atom_sites_solution_hydrogens geom
_atom_sites_solution_primary direct
_atom_sites_solution_secondary difmap
_audit_creation_method SHELXL-97
_cell_angle_alpha 90.00
_cell_angle_beta 111.428(3)
_cell_angle_gamma 90.00
_cell_formula_units_Z 2
_cell_length_a 11.4605(6)
_cell_length_b 10.9335(6)
_cell_length_c 13.1568(7)
_cell_measurement_reflns_used 5188
_cell_measurement_temperature 273(2)
_cell_measurement_theta_max 26.91
_cell_measurement_theta_min 2.50
_cell_volume 1534.64(15)
_computing_cell_refinement 'Bruker SMART'
_computing_data_collection 'Bruker SMART'
_computing_data_reduction 'Bruker SAINT'
_computing_molecular_graphics 'Bruker SHELXTL'
_computing_publication_material 'Bruker SHELXTL'
_computing_structure_refinement 'Bruker SHELXTL'
_computing_structure_solution 'Bruker SHELXTL'
_diffrn_ambient_temperature 273(2)
_diffrn_measured_fraction_theta_full 0.993
_diffrn_measured_fraction_theta_max 0.993
_diffrn_measurement_device_type 'CCD area detector'
_diffrn_measurement_method 'phi and omega scans'
_diffrn_radiation_monochromator graphite
_diffrn_radiation_source 'fine-focus sealed tube'
_diffrn_radiation_type MoK\a
_diffrn_radiation_wavelength 0.71073
_diffrn_reflns_av_R_equivalents 0.0245
_diffrn_reflns_av_sigmaI/netI 0.0466
_diffrn_reflns_limit_h_max 13
_diffrn_reflns_limit_h_min -13
_diffrn_reflns_limit_k_max 13
_diffrn_reflns_limit_k_min -13
_diffrn_reflns_limit_l_max 15
_diffrn_reflns_limit_l_min -14
_diffrn_reflns_number 9139
_diffrn_reflns_theta_full 25.00
_diffrn_reflns_theta_max 25.00
_diffrn_reflns_theta_min 1.91
_exptl_absorpt_coefficient_mu 1.502
_exptl_absorpt_correction_type none
_exptl_crystal_colour blue
_exptl_crystal_density_diffrn 1.485
_exptl_crystal_description block
_exptl_crystal_F_000 700
_exptl_crystal_size_max 0.2
_exptl_crystal_size_mid 0.1
_exptl_crystal_size_min 0.1
_refine_diff_density_max 0.313
_refine_diff_density_min -0.256
_refine_diff_density_rms 0.048
_refine_ls_abs_structure_details 'Flack H D (1983), Acta Cryst. A39, 876-881'
_refine_ls_abs_structure_Flack 0.031(12)
_refine_ls_extinction_method none
_refine_ls_goodness_of_fit_ref 1.026
_refine_ls_hydrogen_treatment 'riding model'
_refine_ls_matrix_type full
_refine_ls_number_parameters 352
_refine_ls_number_reflns 4994
_refine_ls_number_restraints 1
_refine_ls_restrained_S_all 1.026
_refine_ls_R_factor_all 0.0343
_refine_ls_R_factor_gt 0.0309
_refine_ls_shift/su_max 0.001
_refine_ls_shift/su_mean 0.000
_refine_ls_structure_factor_coef Fsqd
_refine_ls_weighting_details 'calc w=1/[\s^2^(Fo^2^)+(0.0392P)^2^+0.0257P] where P=(Fo^2^+2Fc^2^)/3'
_refine_ls_weighting_scheme calc
_refine_ls_wR_factor_gt 0.0762
_refine_ls_wR_factor_ref 0.0783
_reflns_number_gt 4647
_reflns_number_total 4994
_reflns_threshold_expression >2sigma(I)
_cod_data_source_file ja303129s_si_002.cif
_cod_data_source_block 1
_cod_original_cell_volume 1534.64(14)
_cod_original_sg_symbol_H-M 'P 1 21 1 '
_cod_database_code 4118054

loop_
_symmetry_equiv_pos_as_xyz
'x, y, z'
'-x, y+1/2, -z'

loop_
_atom_site_label
_atom_site_type_symbol
_atom_site_fract_x
_atom_site_fract_y
_atom_site_fract_z
_atom_site_U_iso_or_equiv
_atom_site_adp_type
_atom_site_occupancy
_atom_site_symmetry_multiplicity
_atom_site_calc_flag
_atom_site_refinement_flags
Cu1 Cu 1.30768(3) 0.94640(4) 1.29493(3) 0.04739(12) Uani 1 1 d .
Fe1 Fe 1.22004(4) 0.55325(4) 1.29366(4) 0.04328(13) Uani 1 1 d .
P1 P 1.25621(7) 0.81229(8) 1.16031(6) 0.03894(19) Uani 1 1 d .
Cl1 Cl 1.42288(9) 1.11332(10) 1.28644(9) 0.0657(3) Uani 1 1 d .
Cl2 Cl 1.2126(2) 0.6580(3) 0.7540(2) 0.1816(10) Uani 1 1 d .
Cl3 Cl 1.2010(2) 0.3995(3) 0.7075(2) 0.1718(10) Uani 1 1 d .
N1 N 1.2170(3) 0.9969(3) 1.4050(2) 0.0544(8) Uani 1 1 d .
N2 N 1.3850(2) 0.8231(3) 1.4223(2) 0.0487(7) Uani 1 1 d .
C1 C 1.1405(3) 1.0886(4) 1.4003(3) 0.0650(11) Uani 1 1 d .
H1A H 1.1112 1.1350 1.3368 0.078 Uiso 1 1 calc R
C2 C 1.1016(4) 1.1192(5) 1.4846(4) 0.0776(13) Uani 1 1 d .
H2A H 1.0468 1.1841 1.4774 0.093 Uiso 1 1 calc R
C3 C 1.1445(4) 1.0533(6) 1.5775(4) 0.0886(15) Uani 1 1 d .
H3A H 1.1204 1.0729 1.6358 0.106 Uiso 1 1 calc R
C4 C 1.2239(3) 0.9571(5) 1.5851(3) 0.0726(12) Uani 1 1 d .
H4A H 1.2530 0.9096 1.6481 0.087 Uiso 1 1 calc R
C5 C 1.2600(3) 0.9317(4) 1.4980(3) 0.0541(9) Uani 1 1 d .
C6 C 1.3463(3) 0.8325(4) 1.5002(3) 0.0545(9) Uani 1 1 d .
H6A H 1.3722 0.7773 1.5579 0.065 Uiso 1 1 calc R
C7 C 1.4638(3) 0.7200(4) 1.4174(3) 0.0547(9) Uani 1 1 d .
H7A H 1.4919 0.6761 1.4871 0.066 Uiso 1 1 calc R
C8 C 1.5773(3) 0.7701(5) 1.3965(4) 0.0825(14) Uani 1 1 d .
H8A H 1.6233 0.8243 1.4548 0.124 Uiso 1 1 calc R
H8B H 1.5497 0.8140 1.3286 0.124 Uiso 1 1 calc R
H8C H 1.6304 0.7036 1.3930 0.124 Uiso 1 1 calc R
C9 C 1.3908(3) 0.6345(3) 1.3269(3) 0.0458(8) Uani 1 1 d .
C10 C 1.4034(3) 0.5056(4) 1.3364(3) 0.0581(10) Uani 1 1 d .
H10A H 1.4528 0.4615 1.4031 0.070 Uiso 1 1 calc R
C11 C 1.3325(3) 0.4503(4) 1.2367(3) 0.0599(9) Uani 1 1 d .
H11A H 1.3248 0.3623 1.2214 0.072 Uiso 1 1 calc R
C12 C 1.2726(3) 0.5452(4) 1.1628(3) 0.0502(8) Uani 1 1 d .
H12A H 1.2157 0.5333 1.0870 0.060 Uiso 1 1 calc R
C13 C 1.3068(3) 0.6609(3) 1.2161(2) 0.0407(7) Uani 1 1 d .
C14 C 1.0900(3) 0.6505(4) 1.3301(3) 0.0571(10) Uani 1 1 d .
H14A H 1.0831 0.7399 1.3298 0.068 Uiso 1 1 calc R
C15 C 1.0309(3) 0.5724(4) 1.2413(3) 0.0554(10) Uani 1 1 d .
H15A H 0.9766 0.5986 1.1680 0.067 Uiso 1 1 calc R
C16 C 1.0631(3) 0.4512(4) 1.2739(3) 0.0621(9) Uani 1 1 d .
H16A H 1.0354 0.3779 1.2286 0.074 Uiso 1 1 calc R
C17 C 1.1432(3) 0.4550(5) 1.3856(4) 0.0737(13) Uani 1 1 d .
H17A H 1.1813 0.3841 1.4312 0.088 Uiso 1 1 calc R
C18 C 1.1578(4) 0.5780(5) 1.4197(3) 0.0708(13) Uani 1 1 d .
H18A H 1.2080 0.6077 1.4929 0.085 Uiso 1 1 calc R
C19 C 1.3334(3) 0.8342(4) 1.0616(3) 0.0501(9) Uani 1 1 d .
C20 C 1.4289(3) 0.7586(6) 1.0578(4) 0.0806(14) Uani 1 1 d .
H20A H 1.4541 0.6915 1.1042 0.097 Uiso 1 1 calc R
C21 C 1.4866(5) 0.7843(8) 0.9839(5) 0.114(2) Uani 1 1 d .
H21A H 1.5483 0.7319 0.9790 0.136 Uiso 1 1 calc R
C22 C 1.4545(5) 0.8839(7) 0.9192(5) 0.104(2) Uani 1 1 d .
H22A H 1.4969 0.9017 0.8727 0.125 Uiso 1 1 calc R
C23 C 1.3600(6) 0.9588(6) 0.9215(4) 0.1054(19) Uani 1 1 d .
H23A H 1.3363 1.0256 0.8746 0.126 Uiso 1 1 calc R
C24 C 1.2989(5) 0.9360(5) 0.9936(4) 0.0813(12) Uani 1 1 d .
H24A H 1.2359 0.9880 0.9963 0.098 Uiso 1 1 calc R
C25 C 1.0923(3) 0.7885(3) 1.0713(2) 0.0435(8) Uani 1 1 d .
C26 C 1.0571(3) 0.7143(4) 0.9787(3) 0.0594(10) Uani 1 1 d .
H26A H 1.1167 0.6821 0.9535 0.071 Uiso 1 1 calc R
C27 C 0.9273(4) 0.6893(5) 0.9239(3) 0.0766(14) Uani 1 1 d .
H27A H 0.9021 0.6381 0.8632 0.092 Uiso 1 1 calc R
C28 C 0.8396(4) 0.7388(5) 0.9585(4) 0.0778(15) Uani 1 1 d .
H28A H 0.7555 0.7193 0.9229 0.093 Uiso 1 1 calc R
C29 C 0.8739(3) 0.8155(5) 1.0436(4) 0.0719(13) Uani 1 1 d .
H29A H 0.8128 0.8522 1.0643 0.086 Uiso 1 1 calc R
C30 C 1.0005(3) 0.8412(4) 1.1019(3) 0.0530(9) Uani 1 1 d .
H30A H 1.0230 0.8939 1.1614 0.064 Uiso 1 1 calc R
C31 C 1.3025(5) 0.5229(11) 0.7697(7) 0.170(4) Uani 1 1 d .
H31A H 1.3466 0.5060 0.8467 0.204 Uiso 1 1 calc R
H31B H 1.3641 0.5332 0.7357 0.204 Uiso 1 1 calc R

loop_
_atom_site_aniso_label
_atom_site_aniso_U_11
_atom_site_aniso_U_22
_atom_site_aniso_U_33
_atom_site_aniso_U_23
_atom_site_aniso_U_13
_atom_site_aniso_U_12
Cu1 0.0511(2) 0.0463(2) 0.0415(2) -0.00561(19) 0.01301(15) -0.0007(2)
Fe1 0.0391(2) 0.0404(3) 0.0479(3) 0.0054(2) 0.01297(17) 0.0019(2)
P1 0.0387(3) 0.0417(5) 0.0355(4) -0.0029(4) 0.0123(3) -0.0038(4)
Cl1 0.0703(5) 0.0542(6) 0.0650(6) -0.0043(5) 0.0155(4) -0.0140(5)
Cl2 0.1513(16) 0.195(3) 0.195(2) -0.063(2) 0.0591(15) -0.0282(19)
Cl3 0.1832(19) 0.183(3) 0.183(2) -0.0162(18) 0.1075(17) -0.0139(19)
N1 0.0489(15) 0.065(2) 0.0494(17) -0.0077(15) 0.0180(13) -0.0020(15)
N2 0.0453(13) 0.0511(19) 0.0408(16) -0.0047(13) 0.0053(12) -0.0039(14)
C1 0.058(2) 0.077(3) 0.065(3) -0.007(2) 0.0277(18) 0.003(2)
C2 0.054(2) 0.095(4) 0.088(3) -0.016(3) 0.031(2) 0.007(2)
C3 0.075(2) 0.126(5) 0.085(3) -0.014(4) 0.053(2) -0.004(3)
C4 0.067(2) 0.093(3) 0.066(2) 0.000(3) 0.0346(19) -0.007(3)
C5 0.0487(16) 0.063(3) 0.052(2) -0.0060(19) 0.0204(14) -0.015(2)
C6 0.0554(18) 0.061(3) 0.0399(19) -0.0026(16) 0.0087(15) -0.0123(19)
C7 0.0447(16) 0.060(3) 0.0434(19) 0.0025(17) -0.0032(14) 0.0003(18)
C8 0.0356(16) 0.088(3) 0.108(3) -0.024(3) 0.0071(19) -0.008(2)
C9 0.0356(14) 0.048(2) 0.052(2) 0.0054(16) 0.0144(14) 0.0041(15)
C10 0.0411(16) 0.051(2) 0.078(3) 0.009(2) 0.0164(17) 0.0117(17)
C11 0.0540(18) 0.043(2) 0.084(3) -0.010(2) 0.0269(18) 0.004(2)
C12 0.0510(16) 0.048(2) 0.0527(19) -0.0133(19) 0.0205(15) -0.0039(19)
C13 0.0339(14) 0.045(2) 0.0435(17) 0.0007(15) 0.0144(12) -0.0009(15)
C14 0.061(2) 0.053(2) 0.066(2) 0.001(2) 0.0341(19) -0.002(2)
C15 0.0364(14) 0.068(3) 0.061(2) 0.018(2) 0.0161(14) 0.0038(18)
C16 0.0528(18) 0.057(2) 0.077(2) -0.001(2) 0.0245(17) -0.012(2)
C17 0.055(2) 0.078(3) 0.085(3) 0.039(3) 0.0217(19) 0.000(2)
C18 0.067(2) 0.096(4) 0.056(2) -0.006(2) 0.0313(18) -0.021(3)
C19 0.0537(17) 0.056(2) 0.0464(19) -0.0050(17) 0.0248(14) -0.0157(18)
C20 0.061(2) 0.107(4) 0.086(3) 0.016(3) 0.041(2) 0.009(3)
C21 0.081(3) 0.170(7) 0.121(5) 0.018(5) 0.074(3) 0.012(4)
C22 0.108(4) 0.139(6) 0.098(4) -0.015(4) 0.077(3) -0.044(4)
C23 0.168(5) 0.086(4) 0.088(3) 0.004(3) 0.077(4) -0.040(4)
C24 0.122(3) 0.062(3) 0.082(3) 0.002(3) 0.064(3) -0.008(3)
C25 0.0422(15) 0.047(2) 0.0348(16) 0.0071(15) 0.0063(12) -0.0072(16)
C26 0.068(2) 0.059(3) 0.046(2) -0.0032(17) 0.0149(17) -0.010(2)
C27 0.088(3) 0.071(3) 0.043(2) 0.007(2) -0.0088(19) -0.028(3)
C28 0.0436(18) 0.085(4) 0.085(3) 0.034(3) 0.000(2) -0.003(2)
C29 0.0439(18) 0.082(3) 0.081(3) 0.029(3) 0.0134(19) 0.006(2)
C30 0.0490(17) 0.057(2) 0.049(2) 0.0129(17) 0.0134(14) 0.0041(18)
C31 0.079(3) 0.261(13) 0.167(7) 0.056(8) 0.042(4) 0.002(6)

loop_
_atom_type_symbol
_atom_type_description
_atom_type_scat_dispersion_real
_atom_type_scat_dispersion_imag
_atom_type_scat_source
C C 0.0033 0.0016 'International Tables Vol C Tables 4.2.6.8 and 6.1.1.4'
H H 0.0000 0.0000 'International Tables Vol C Tables 4.2.6.8 and 6.1.1.4'
N N 0.0061 0.0033 'International Tables Vol C Tables 4.2.6.8 and 6.1.1.4'
Cl Cl 0.1484 0.1585 'International Tables Vol C Tables 4.2.6.8 and 6.1.1.4'
P P 0.1023 0.0942 'International Tables Vol C Tables 4.2.6.8 and 6.1.1.4'
Fe Fe 0.3463 0.8444 'International Tables Vol C Tables 4.2.6.8 and 6.1.1.4'
Cu Cu 0.3201 1.2651 'International Tables Vol C Tables 4.2.6.8 and 6.1.1.4'

loop_
_geom_angle_atom_site_label_1
_geom_angle_atom_site_label_2
_geom_angle_atom_site_label_3
_geom_angle
N2 Cu1 N1 77.95(12)
N2 Cu1 P1 97.26(9)
N1 Cu1 P1 131.37(8)
N2 Cu1 Cl1 118.33(8)
N1 Cu1 Cl1 105.06(9)
P1 Cu1 Cl1 118.84(4)
C12 Fe1 C10 68.02(16)
C12 Fe1 C14 134.23(16)
C10 Fe1 C14 147.55(16)
C12 Fe1 C15 109.15(14)
C10 Fe1 C15 170.57(18)
C14 Fe1 C15 40.55(16)
C12 Fe1 C9 69.04(14)
C10 Fe1 C9 40.66(15)
C14 Fe1 C9 116.75(16)
C15 Fe1 C9 147.86(16)
C12 Fe1 C17 143.9(2)
C10 Fe1 C17 109.08(16)
C14 Fe1 C17 67.82(19)
C15 Fe1 C17 67.52(15)
C9 Fe1 C17 133.43(15)
C12 Fe1 C13 41.23(15)
C10 Fe1 C13 69.09(14)
C14 Fe1 C13 110.52(15)
C15 Fe1 C13 115.19(13)
C9 Fe1 C13 41.68(13)
C17 Fe1 C13 174.14(18)
C12 Fe1 C11 40.71(16)
C10 Fe1 C11 40.17(16)
C14 Fe1 C11 172.19(15)
C15 Fe1 C11 131.96(16)
C9 Fe1 C11 68.67(15)
C17 Fe1 C11 113.1(2)
C13 Fe1 C11 69.33(15)
C12 Fe1 C18 174.1(2)
C10 Fe1 C18 116.10(17)
C14 Fe1 C18 40.12(17)
C15 Fe1 C18 67.50(16)
C9 Fe1 C18 110.97(16)
C17 Fe1 C18 40.3(2)
C13 Fe1 C18 134.95(18)
C11 Fe1 C18 145.14(19)
C12 Fe1 C16 112.85(15)
C10 Fe1 C16 131.69(17)
C14 Fe1 C16 68.21(17)
C15 Fe1 C16 40.11(17)
C9 Fe1 C16 171.71(16)
C17 Fe1 C16 40.62(16)
C13 Fe1 C16 144.69(14)
C11 Fe1 C16 107.14(17)
C18 Fe1 C16 68.04(17)
C13 P1 C19 103.87(16)
C13 P1 C25 103.29(15)
C19 P1 C25 102.27(15)
C13 P1 Cu1 109.19(11)
C19 P1 Cu1 115.13(12)
C25 P1 Cu1 121.21(12)
C1 N1 C5 117.5(3)
C1 N1 Cu1 130.1(3)
C5 N1 Cu1 111.9(2)
C6 N2 C7 120.4(3)
C6 N2 Cu1 115.4(3)
C7 N2 Cu1 123.5(2)
N1 C1 C2 123.5(4)
N1 C1 H1A 118.2
C2 C1 H1A 118.2
C3 C2 C1 118.8(4)
C3 C2 H2A 120.6
C1 C2 H2A 120.6
C2 C3 C4 119.3(4)
C2 C3 H3A 120.3
C4 C3 H3A 120.3
C3 C4 C5 119.0(4)
C3 C4 H4A 120.5
C5 C4 H4A 120.5
N1 C5 C4 121.8(4)
N1 C5 C6 115.6(3)
C4 C5 C6 122.6(4)
N2 C6 C5 118.8(3)
N2 C6 H6A 120.6
C5 C6 H6A 120.6
N2 C7 C9 110.0(2)
N2 C7 C8 108.2(3)
C9 C7 C8 110.2(3)
N2 C7 H7A 109.5
C9 C7 H7A 109.5
C8 C7 H7A 109.5
C7 C8 H8A 109.5
C7 C8 H8B 109.5
H8A C8 H8B 109.5
C7 C8 H8C 109.5
H8A C8 H8C 109.5
H8B C8 H8C 109.5
C10 C9 C13 107.1(3)
C10 C9 C7 122.6(3)
C13 C9 C7 130.0(3)
C10 C9 Fe1 69.3(2)
C13 C9 Fe1 68.93(17)
C7 C9 Fe1 130.6(2)
C11 C10 C9 109.9(4)
C11 C10 Fe1 70.4(2)
C9 C10 Fe1 70.1(2)
C11 C10 H10A 125.0
C9 C10 H10A 125.0
Fe1 C10 H10A 125.0
C10 C11 C12 107.2(4)
C10 C11 Fe1 69.4(2)
C12 C11 Fe1 68.7(2)
C10 C11 H11A 126.4
C12 C11 H11A 126.4
Fe1 C11 H11A 126.4
C11 C12 C13 109.5(3)
C11 C12 Fe1 70.6(2)
C13 C12 Fe1 69.98(18)
C11 C12 H12A 125.2
C13 C12 H12A 125.2
Fe1 C12 H12A 125.2
C12 C13 C9 106.2(3)
C12 C13 P1 128.2(2)
C9 C13 P1 125.7(3)
C12 C13 Fe1 68.78(19)
C9 C13 Fe1 69.39(18)
P1 C13 Fe1 125.87(15)
C15 C14 C18 107.9(4)
C15 C14 Fe1 69.9(2)
C18 C14 Fe1 70.8(2)
C15 C14 H14A 126.0
C18 C14 H14A 126.0
Fe1 C14 H14A 126.0
C14 C15 C16 109.1(3)
C14 C15 Fe1 69.50(19)
C16 C15 Fe1 70.69(19)
C14 C15 H15A 125.5
C16 C15 H15A 125.5
Fe1 C15 H15A 125.5
C15 C16 C17 106.8(4)
C15 C16 Fe1 69.2(2)
C17 C16 Fe1 69.4(2)
C15 C16 H16A 126.6
C17 C16 H16A 126.6
Fe1 C16 H16A 126.6
C18 C17 C16 108.3(4)
C18 C17 Fe1 70.0(2)
C16 C17 Fe1 70.0(2)
C18 C17 H17A 125.9
C16 C17 H17A 125.9
Fe1 C17 H17A 125.9
C14 C18 C17 108.0(4)
C14 C18 Fe1 69.1(2)
C17 C18 Fe1 69.7(3)
C14 C18 H18A 126.0
C17 C18 H18A 126.0
Fe1 C18 H18A 126.0
C20 C19 C24 119.7(4)
C20 C19 P1 122.6(3)
C24 C19 P1 117.5(3)
C19 C20 C21 119.2(5)
C19 C20 H20A 120.4
C21 C20 H20A 120.4
C22 C21 C20 121.0(6)
C22 C21 H21A 119.5
C20 C21 H21A 119.5
C21 C22 C23 120.4(5)
C21 C22 H22A 119.8
C23 C22 H22A 119.8
C22 C23 C24 120.5(6)
C22 C23 H23A 119.7
C24 C23 H23A 119.7
C19 C24 C23 119.1(5)
C19 C24 H24A 120.5
C23 C24 H24A 120.5
C30 C25 C26 119.2(3)
C30 C25 P1 117.8(3)
C26 C25 P1 122.9(3)
C27 C26 C25 118.1(4)
C27 C26 H26A 121.0
C25 C26 H26A 121.0
C28 C27 C26 121.2(4)
C28 C27 H27A 119.4
C26 C27 H27A 119.4
C29 C28 C27 120.2(4)
C29 C28 H28A 119.9
C27 C28 H28A 119.9
C28 C29 C30 120.8(4)
C28 C29 H29A 119.6
C30 C29 H29A 119.6
C25 C30 C29 120.2(4)
C25 C30 H30A 119.9
C29 C30 H30A 119.9
Cl2 C31 Cl3 108.9(3)
Cl2 C31 H31A 109.9
Cl3 C31 H31A 109.9
Cl2 C31 H31B 109.9
Cl3 C31 H31B 109.9
H31A C31 H31B 108.3

loop_
_geom_bond_atom_site_label_1
_geom_bond_atom_site_label_2
_geom_bond_distance
Cu1 N2 2.080(3)
Cu1 N1 2.140(3)
Cu1 P1 2.2073(9)
Cu1 Cl1 2.2791(11)
Fe1 C12 2.023(3)
Fe1 C10 2.035(3)
Fe1 C14 2.025(4)
Fe1 C15 2.031(3)
Fe1 C9 2.045(3)
Fe1 C17 2.043(4)
Fe1 C13 2.039(3)
Fe1 C11 2.049(4)
Fe1 C18 2.048(4)
Fe1 C16 2.051(4)
P1 C13 1.817(4)
P1 C19 1.834(3)
P1 C25 1.833(3)
Cl2 C31 1.769(11)
Cl3 C31 1.774(11)
N1 C1 1.318(5)
N1 C5 1.344(5)
N2 C6 1.260(4)
N2 C7 1.460(5)
C1 C2 1.378(6)
C1 H1A 0.9300
C2 C3 1.347(7)
C2 H2A 0.9300
C3 C4 1.369(7)
C3 H3A 0.9300
C4 C5 1.382(5)
C4 H4A 0.9300
C5 C6 1.461(5)
C6 H6A 0.9300
C7 C9 1.504(5)
C7 C8 1.526(5)
C7 H7A 0.9800
C8 H8A 0.9600
C8 H8B 0.9600
C8 H8C 0.9600
C9 C10 1.418(5)
C9 C13 1.453(5)
C10 C11 1.403(6)
C10 H10A 0.9800
C11 C12 1.416(6)
C11 H11A 0.9800
C12 C13 1.430(5)
C12 H12A 0.9800
C14 C15 1.406(6)
C14 C18 1.397(6)
C14 H14A 0.9800
C15 C16 1.400(6)
C15 H15A 0.9800
C16 C17 1.421(6)
C16 H16A 0.9800
C17 C18 1.409(7)
C17 H17A 0.9800
C18 H18A 0.9800
C19 C20 1.388(6)
C19 C24 1.391(6)
C20 C21 1.390(7)
C20 H20A 0.9300
C21 C22 1.348(9)
C21 H21A 0.9300
C22 C23 1.368(9)
C22 H22A 0.9300
C23 C24 1.392(6)
C23 H23A 0.9300
C24 H24A 0.9300
C25 C30 1.383(5)
C25 C26 1.395(5)
C26 C27 1.422(5)
C26 H26A 0.9300
C27 C28 1.358(7)
C27 H27A 0.9300
C28 C29 1.338(7)
C28 H28A 0.9300
C29 C30 1.400(5)
C29 H29A 0.9300
C30 H30A 0.9300
C31 H31A 0.9700
C31 H31B 0.9700
